data_4036062
loop_
_publ_author_name
'Wang, Junwen'
'Chen, Shouxiong'
'Wu, Wei'
'Wen, Shunli'
'Weng, Zhiqiang'

_publ_section_title
;
 Base-Mediated Tunable Synthesis of 2-Trifluoromethylated Furans and
 Dihydrofuranols: Extraordinary Stable in Sulfuric Acid.
;
_journal_name_full 'The Journal of organic chemistry'
_journal_paper_doi 10.1021/acs.joc.9b02326
_journal_year 2019
_chemical_formula_moiety 'C12 H8 F3 N O2'
_chemical_formula_sum 'C12 H8 F3 N O2'
_chemical_formula_weight 255.19
_space_group_crystal_system monoclinic
_space_group_IT_number 14
_space_group_name_Hall '-P 2ybc'
_space_group_name_H-M_alt 'P 1 21/c 1'
_atom_sites_solution_hydrogens difmap
_atom_sites_solution_primary iterative
_audit_creation_date 2019-05-21
_audit_creation_method
;
Olex2 1.2
(compiled 2018.05.29 svn.r3508 for OlexSys, GUI svn.r5506)
;
_cell_angle_alpha 90
_cell_angle_beta 98.823(3)
_cell_angle_gamma 90
_cell_formula_units_Z 8
_cell_length_a 11.0213(16)
_cell_length_b 8.5573(13)
_cell_length_c 25.048(4)
_cell_measurement_reflns_used 3218
_cell_measurement_temperature 296(2)
_cell_measurement_theta_max 23.003
_cell_measurement_theta_min 2.518
_cell_volume 2334.4(6)
_computing_cell_refinement 'SAINT v8.34A (Bruker, 2013)'
_computing_data_reduction 'SAINT v8.34A (Bruker, 2013)'
_computing_molecular_graphics 'Olex2 (Dolomanov et al., 2009)'
_computing_publication_material 'Olex2 (Dolomanov et al., 2009)'
_computing_structure_refinement 'ShelXL (Sheldrick, 2015)'
_computing_structure_solution 'olex2.solve (Bourhis et al., 2015)'
_diffrn_ambient_temperature 296.15
_diffrn_measured_fraction_theta_full 0.999
_diffrn_measured_fraction_theta_max 0.982
_diffrn_measurement_device_type 'Bruker P4'
_diffrn_measurement_method '\w scans'
_diffrn_radiation_monochromator graphite
_diffrn_radiation_type MoK\a
_diffrn_radiation_wavelength 0.71073
_diffrn_reflns_av_R_equivalents 0.0351
_diffrn_reflns_av_unetI/netI 0.0475
_diffrn_reflns_Laue_measured_fraction_full 0.999
_diffrn_reflns_Laue_measured_fraction_max 0.982
_diffrn_reflns_limit_h_max 14
_diffrn_reflns_limit_h_min -11
_diffrn_reflns_limit_k_max 10
_diffrn_reflns_limit_k_min -11
_diffrn_reflns_limit_l_max 26
_diffrn_reflns_limit_l_min -32
_diffrn_reflns_number 13797
_diffrn_reflns_point_group_measured_fraction_full 0.999
_diffrn_reflns_point_group_measured_fraction_max 0.982
_diffrn_reflns_theta_full 25.242
_diffrn_reflns_theta_max 27.675
_diffrn_reflns_theta_min 1.870
_exptl_absorpt_coefficient_mu 0.131
_exptl_absorpt_correction_T_max 0.7456
_exptl_absorpt_correction_T_min 0.6919
_exptl_absorpt_correction_type none
_exptl_crystal_colour colorless
_exptl_crystal_density_diffrn 1.452
_exptl_crystal_density_method 'not measured'
_exptl_crystal_description needle
_exptl_crystal_F_000 1040
_exptl_crystal_size_max 0.95
_exptl_crystal_size_mid 0.6
_exptl_crystal_size_min 0.065
_refine_diff_density_max 0.315
_refine_diff_density_min -0.406
_refine_diff_density_rms 0.120
_refine_ls_extinction_method none
_refine_ls_goodness_of_fit_ref 1.072
_refine_ls_hydrogen_treatment refall
_refine_ls_matrix_type full
_refine_ls_number_parameters 389
_refine_ls_number_reflns 5365
_refine_ls_number_restraints 0
_refine_ls_restrained_S_all 1.072
_refine_ls_R_factor_all 0.1159
_refine_ls_R_factor_gt 0.0623
_refine_ls_shift/su_max 0.001
_refine_ls_shift/su_mean 0.000
_refine_ls_structure_factor_coef Fsqd
_refine_ls_weighting_details
;
 w=1/[\s^2^(Fo^2^)+(0.0848P)^2^+0.2248P]
 where P=(Fo^2^+2Fc^2^)/3
;
_refine_ls_weighting_scheme calc
_refine_ls_wR_factor_gt 0.1427
_refine_ls_wR_factor_ref 0.1754
_reflns_Friedel_coverage 0.000
_reflns_number_gt 3108
_reflns_number_total 5365
_reflns_threshold_expression 'I > 2\s(I)'
_cod_data_source_file jo9b02326_si_002.cif
_cod_data_source_block 123
_cod_depositor_comments
;

2020-04-07
Z value and formula fixed to values more according to usual
chemical conventions.                 miguel
;
_cod_original_formula_sum 'C24 H16 F6 N2 O4'
_cod_original_formula_weight 510.39
_cod_original_formula_moiety '2(C12 H8 F3 N O2)'
_cod_original_formula_units_Z 4
_cod_database_code 4036062
_shelxl_version_number 2013-2
_shelx_space_group_comment
;
The symmetry employed for this shelxl refinement is uniquely defined
by the following loop, which should always be used as a source of
symmetry information in preference to the above space-group names.
They are only intended as comments.
;
_olex2_refinement_description
;
;
_olex2_submission_special_instructions 'No special instructions were received'

loop_
_space_group_symop_operation_xyz
'x, y, z'
'-x, y+1/2, -z+1/2'
'-x, -y, -z'
'x, -y-1/2, z-1/2'

loop_
_atom_site_label
_atom_site_type_symbol
_atom_site_fract_x
_atom_site_fract_y
_atom_site_fract_z
_atom_site_U_iso_or_equiv
_atom_site_adp_type
_atom_site_occupancy
_atom_site_site_symmetry_order
_atom_site_calc_flag
O5 O 0.34870(16) 0.11135(18) 0.45380(6) 0.0515(4) Uani 1 1 d
O3 O 0.54764(16) -0.22532(19) 0.38857(7) 0.0555(5) Uani 1 1 d
O4 O 0.24192(16) -0.0227(2) 0.18384(7) 0.0555(5) Uani 1 1 d
C4 C 0.5358(2) -0.0912(3) 0.36964(9) 0.0430(5) Uani 1 1 d
O1 O 0.25167(17) -0.2858(2) 0.04671(7) 0.0608(5) Uani 1 1 d
C7 C 0.5892(2) -0.0543(3) 0.31998(9) 0.0423(5) Uani 1 1 d
F6 F 0.3773(2) 0.50055(18) 0.40915(8) 0.0967(7) Uani 1 1 d
C10 C 0.6962(2) -0.1311(3) 0.31202(11) 0.0510(6) Uani 1 1 d
F3 F 0.08036(19) -0.1891(3) 0.28202(7) 0.1031(7) Uani 1 1 d
C12 C 0.1870(2) -0.2266(3) 0.12817(9) 0.0452(6) Uani 1 1 d
C46 C 0.4051(2) -0.0153(3) 0.43689(9) 0.0430(5) Uani 1 1 d
C47 C 0.1696(2) -0.1253(3) 0.20830(10) 0.0526(6) Uani 1 1 d
C43 C 0.1358(2) -0.2472(3) 0.17711(10) 0.0501(6) Uani 1 1 d
C44 C 0.4518(2) 0.1881(3) 0.38777(10) 0.0494(6) Uani 1 1 d
C17 C 0.4693(2) 0.0231(3) 0.39520(9) 0.0417(5) Uani 1 1 d
C18 C 0.1117(2) -0.4676(3) 0.07408(9) 0.0491(6) Uani 1 1 d
C19 C 0.5330(3) 0.0459(3) 0.28033(10) 0.0550(7) Uani 1 1 d
C20 C 0.1859(2) -0.3222(3) 0.08106(9) 0.0469(6) Uani 1 1 d
C21 C 0.7458(3) -0.1070(4) 0.26522(12) 0.0653(8) Uani 1 1 d
F4 F 0.3603(3) 0.4228(2) 0.48796(8) 0.1235(9) Uani 1 1 d
C45 C 0.2519(2) -0.0877(3) 0.13555(10) 0.0466(6) Uani 1 1 d
C48 C 0.3812(2) 0.2349(3) 0.42296(10) 0.0512(6) Uani 1 1 d
C25 C 0.1562(3) -0.5954(3) 0.04963(11) 0.0599(7) Uani 1 1 d
F5 F 0.2127(2) 0.3972(3) 0.42496(12) 0.1292(9) Uani 1 1 d
F1 F 0.2473(2) -0.0688(4) 0.29762(8) 0.1380(11) Uani 1 1 d
F2 F 0.0873(3) 0.0486(3) 0.26420(10) 0.1445(11) Uani 1 1 d
C29 C -0.0021(3) -0.4796(4) 0.09171(11) 0.0617(7) Uani 1 1 d
C30 C -0.0655(3) -0.6191(5) 0.08600(13) 0.0794(10) Uani 1 1 d
C31 C 0.1477(3) -0.0825(4) 0.26258(13) 0.0686(8) Uani 1 1 d
C32 C 0.6890(3) -0.0070(4) 0.22643(12) 0.0724(9) Uani 1 1 d
C33 C 0.3329(3) 0.3868(3) 0.43601(13) 0.0707(9) Uani 1 1 d
C34 C 0.0915(4) -0.7340(4) 0.04391(13) 0.0773(9) Uani 1 1 d
C35 C -0.0191(4) -0.7450(5) 0.06258(14) 0.0856(11) Uani 1 1 d
C36 C 0.5825(3) 0.0682(4) 0.23337(11) 0.0695(8) Uani 1 1 d
N2 N 0.3902(2) -0.1485(3) 0.46129(10) 0.0548(6) Uani 1 1 d
N1 N 0.3207(2) -0.0142(3) 0.10465(11) 0.0620(6) Uani 1 1 d
H43 H 0.086(2) -0.327(3) 0.1858(10) 0.066(8) Uiso 1 1 d
H2A H 0.344(3) -0.160(3) 0.4846(12) 0.064(9) Uiso 1 1 d
H2B H 0.425(3) -0.221(3) 0.4519(11) 0.058(9) Uiso 1 1 d
H1A H 0.325(3) -0.060(4) 0.0750(12) 0.066(9) Uiso 1 1 d
H1B H 0.363(3) 0.080(5) 0.1126(14) 0.098(12) Uiso 1 1 d
H25 H 0.230(2) -0.588(3) 0.0397(9) 0.047(7) Uiso 1 1 d
H35 H -0.061(3) -0.847(5) 0.0582(14) 0.107(12) Uiso 1 1 d
H21 H 0.825(3) -0.162(3) 0.2605(11) 0.070(8) Uiso 1 1 d
H29 H -0.037(2) -0.391(4) 0.1064(11) 0.062(8) Uiso 1 1 d
H30 H -0.146(3) -0.621(4) 0.0988(12) 0.089(10) Uiso 1 1 d
H10 H 0.737(2) -0.202(4) 0.3408(11) 0.067(8) Uiso 1 1 d
H34 H 0.125(4) -0.818(5) 0.0261(16) 0.123(15) Uiso 1 1 d
H19 H 0.459(2) 0.094(3) 0.2837(10) 0.052(7) Uiso 1 1 d
H32 H 0.731(3) 0.013(3) 0.1924(12) 0.075(8) Uiso 1 1 d
H44 H 0.484(2) 0.250(3) 0.3649(9) 0.048(7) Uiso 1 1 d
H36 H 0.542(3) 0.138(4) 0.2065(12) 0.074(9) Uiso 1 1 d

loop_
_atom_site_aniso_label
_atom_site_aniso_U_11
_atom_site_aniso_U_22
_atom_site_aniso_U_33
_atom_site_aniso_U_23
_atom_site_aniso_U_13
_atom_site_aniso_U_12
O5 0.0638(11) 0.0410(9) 0.0546(10) -0.0004(7) 0.0243(9) 0.0074(8)
O3 0.0730(12) 0.0400(10) 0.0584(10) 0.0067(8) 0.0263(9) 0.0111(8)
O4 0.0635(11) 0.0479(10) 0.0615(10) -0.0059(8) 0.0300(9) -0.0066(8)
C4 0.0460(14) 0.0393(13) 0.0452(12) -0.0015(10) 0.0118(11) -0.0004(10)
O1 0.0685(12) 0.0665(12) 0.0534(10) -0.0059(9) 0.0284(9) -0.0171(9)
C7 0.0475(14) 0.0372(12) 0.0433(12) -0.0044(10) 0.0110(11) -0.0030(10)
F6 0.165(2) 0.0382(9) 0.0988(13) 0.0017(8) 0.0589(14) 0.0076(10)
C10 0.0564(16) 0.0473(14) 0.0521(14) -0.0045(12) 0.0173(13) -0.0003(12)
F3 0.1205(16) 0.1284(17) 0.0729(11) -0.0154(11) 0.0546(12) -0.0453(14)
C12 0.0426(13) 0.0474(14) 0.0484(13) 0.0012(11) 0.0165(11) -0.0053(11)
C46 0.0458(13) 0.0381(13) 0.0465(12) -0.0032(10) 0.0118(11) 0.0036(10)
C47 0.0545(16) 0.0536(16) 0.0544(14) 0.0015(12) 0.0231(13) -0.0039(12)
C43 0.0458(15) 0.0550(16) 0.0528(14) 0.0032(12) 0.0178(12) -0.0075(12)
C44 0.0649(17) 0.0371(13) 0.0489(14) 0.0014(11) 0.0167(13) -0.0022(12)
C17 0.0469(13) 0.0379(12) 0.0417(12) -0.0007(10) 0.0116(11) 0.0010(10)
C18 0.0484(14) 0.0587(16) 0.0392(12) 0.0035(11) 0.0035(11) -0.0098(12)
C19 0.0593(17) 0.0545(16) 0.0514(14) 0.0042(12) 0.0090(13) 0.0049(13)
C20 0.0420(13) 0.0543(15) 0.0453(13) 0.0037(11) 0.0096(11) -0.0031(11)
C21 0.0661(19) 0.0656(19) 0.0713(19) -0.0118(15) 0.0330(16) -0.0062(15)
F4 0.229(3) 0.0745(13) 0.0770(13) -0.0204(10) 0.0542(16) 0.0323(15)
C45 0.0462(14) 0.0458(14) 0.0510(13) 0.0022(11) 0.0173(11) 0.0007(11)
C48 0.0664(16) 0.0364(13) 0.0535(14) -0.0001(11) 0.0181(13) 0.0031(12)
C25 0.0630(19) 0.0662(19) 0.0514(15) -0.0010(13) 0.0116(14) -0.0130(15)
F5 0.1012(18) 0.0768(14) 0.217(3) -0.0047(15) 0.0470(18) 0.0380(12)
F1 0.0964(16) 0.249(3) 0.0736(13) -0.0603(17) 0.0279(12) -0.0574(18)
F2 0.213(3) 0.1090(18) 0.136(2) -0.0129(15) 0.108(2) 0.0464(19)
C29 0.0455(16) 0.079(2) 0.0591(16) 0.0005(15) 0.0042(13) -0.0142(15)
C30 0.061(2) 0.109(3) 0.0663(19) 0.0098(19) 0.0038(16) -0.035(2)
C31 0.068(2) 0.079(2) 0.0673(18) -0.0151(16) 0.0355(17) -0.0118(16)
C32 0.093(2) 0.077(2) 0.0539(16) -0.0025(15) 0.0315(17) -0.0130(18)
C33 0.100(3) 0.0466(17) 0.0725(19) -0.0028(14) 0.0358(18) 0.0112(16)
C34 0.100(3) 0.063(2) 0.0668(19) -0.0024(16) 0.0052(19) -0.0203(19)
C35 0.099(3) 0.083(3) 0.071(2) 0.0041(19) 0.000(2) -0.043(2)
C36 0.091(2) 0.070(2) 0.0476(15) 0.0114(15) 0.0119(16) -0.0008(17)
N2 0.0701(16) 0.0412(13) 0.0600(14) 0.0072(11) 0.0323(13) 0.0085(11)
N1 0.0783(17) 0.0515(14) 0.0633(15) -0.0035(12) 0.0338(13) -0.0170(12)

loop_
_atom_type_symbol
_atom_type_description
_atom_type_scat_dispersion_real
_atom_type_scat_dispersion_imag
_atom_type_scat_source
C C 0.0033 0.0016 'International Tables Vol C Tables 4.2.6.8 and 6.1.1.4'
H H 0.0000 0.0000 'International Tables Vol C Tables 4.2.6.8 and 6.1.1.4'
F F 0.0171 0.0103 'International Tables Vol C Tables 4.2.6.8 and 6.1.1.4'
N N 0.0061 0.0033 'International Tables Vol C Tables 4.2.6.8 and 6.1.1.4'
O O 0.0106 0.0060 'International Tables Vol C Tables 4.2.6.8 and 6.1.1.4'

loop_
_geom_angle_atom_site_label_1
_geom_angle_atom_site_label_2
_geom_angle_atom_site_label_3
_geom_angle
C46 O5 C48 105.43(17)
C45 O4 C47 105.40(19)
O3 C4 C7 118.9(2)
O3 C4 C17 119.5(2)
C17 C4 C7 121.6(2)
C10 C7 C4 118.1(2)
C19 C7 C4 122.7(2)
C19 C7 C10 119.1(2)
C21 C10 C7 120.3(3)
C20 C12 C43 132.6(2)
C45 C12 C43 104.7(2)
C45 C12 C20 122.6(2)
O5 C46 C17 111.05(19)
N2 C46 O5 117.0(2)
N2 C46 C17 132.0(2)
O4 C47 C31 116.0(2)
C43 C47 O4 111.5(2)
C43 C47 C31 132.5(2)
C47 C43 C12 107.2(2)
C48 C44 C17 107.0(2)
C4 C17 C44 133.1(2)
C46 C17 C4 122.0(2)
C46 C17 C44 104.87(19)
C25 C18 C20 119.4(2)
C25 C18 C29 118.6(3)
C29 C18 C20 122.0(3)
C36 C19 C7 120.3(3)
O1 C20 C12 119.5(2)
O1 C20 C18 119.7(2)
C12 C20 C18 120.7(2)
C32 C21 C10 119.8(3)
O4 C45 C12 111.22(19)
N1 C45 O4 117.4(2)
N1 C45 C12 131.3(2)
O5 C48 C33 114.8(2)
C44 C48 O5 111.6(2)
C44 C48 C33 133.6(2)
C34 C25 C18 121.0(3)
C30 C29 C18 119.8(3)
C35 C30 C29 120.7(3)
F3 C31 C47 110.7(3)
F1 C31 F3 106.1(3)
F1 C31 C47 114.0(2)
F1 C31 F2 106.4(3)
F2 C31 F3 105.3(2)
F2 C31 C47 113.6(3)
C21 C32 C36 120.6(3)
F6 C33 F4 106.4(3)
F6 C33 C48 111.5(2)
F4 C33 C48 113.0(3)
F5 C33 F6 106.5(3)
F5 C33 F4 105.2(3)
F5 C33 C48 113.8(3)
C35 C34 C25 119.7(4)
C30 C35 C34 120.2(3)
C32 C36 C19 119.9(3)

loop_
_geom_bond_atom_site_label_1
_geom_bond_atom_site_label_2
_geom_bond_distance
O5 C46 1.349(3)
O5 C48 1.388(3)
O3 C4 1.241(3)
O4 C47 1.390(3)
O4 C45 1.351(3)
C4 C7 1.489(3)
C4 C17 1.431(3)
O1 C20 1.247(3)
C7 C10 1.391(3)
C7 C19 1.384(4)
F6 C33 1.319(3)
C10 C21 1.383(4)
F3 C31 1.316(3)
C12 C43 1.437(3)
C12 C20 1.434(3)
C12 C45 1.385(3)
C46 C17 1.388(3)
C46 N2 1.316(3)
C47 C43 1.322(4)
C47 C31 1.463(4)
C44 C17 1.433(3)
C44 C48 1.324(3)
C18 C20 1.484(3)
C18 C25 1.380(4)
C18 C29 1.396(4)
C19 C36 1.384(4)
C21 C32 1.372(5)
F4 C33 1.326(4)
C45 N1 1.323(3)
C48 C33 1.461(4)
C25 C34 1.380(4)
F5 C33 1.314(4)
F1 C31 1.301(4)
F2 C31 1.308(4)
C29 C30 1.379(5)
C30 C35 1.363(5)
C32 C36 1.373(5)
C34 C35 1.374(5)
